data_1572212
loop_
_publ_author_name
'W&#xfc;rdemann, Marie Sophie'
'K&#xfc;hn, Steffen'
'B&#xf6;tel, Tobias'
'Schmidtmann, Marc'
'M&#xfc;ller, Thomas'

_publ_section_title
;
 Phospha-bicyclohexene-germylenes exhibiting unexpected reactivity.
;
_journal_issue 35
_journal_name_full 'Chemical science'
_journal_page_first 14161
_journal_page_last 14170
_journal_paper_doi 10.1039/d4sc04034a
_journal_volume 15
_journal_year 2024
_chemical_formula_structural '[GePHC4(CH3)2(Si(CH3)2(C4H9))2(N(C3H7)2)] [SbF6]'
_chemical_formula_sum 'C24 H51 F6 Ge N P Sb Si2'
_chemical_formula_weight 749.14
_space_group_crystal_system monoclinic
_space_group_IT_number 14
_space_group_name_Hall '-P 2ybc'
_space_group_name_H-M_alt 'P 1 21/c 1'
_atom_sites_solution_hydrogens difmap
_atom_sites_solution_primary direct
_atom_sites_solution_secondary difmap
_audit_creation_method SHELXL-2019/3
_audit_update_record
;
2024-06-17 deposited with the CCDC.	2024-07-30 downloaded from the CCDC.
;
_cell_angle_alpha 90
_cell_angle_beta 99.704(3)
_cell_angle_gamma 90
_cell_formula_units_Z 4
_cell_length_a 12.0024(9)
_cell_length_b 11.8358(9)
_cell_length_c 23.4871(18)
_cell_measurement_reflns_used 9906
_cell_measurement_temperature 100(2)
_cell_measurement_theta_max 39.80
_cell_measurement_theta_min 2.46
_cell_volume 3288.8(4)
_computing_cell_refinement 'Bruker SAINT V8.40B'
_computing_data_collection 'Bruker APEX3'
_computing_data_reduction 'Bruker SAINT V8.40B'
_computing_structure_refinement 'SHELXL-2019/2 (Sheldrick, 2019)'
_computing_structure_solution 'SHELXS-2013/1 (Sheldrick, 2013)'
_diffrn_ambient_temperature 100(2)
_diffrn_measured_fraction_theta_full 1.000
_diffrn_measured_fraction_theta_max 1.000
_diffrn_measurement_device_type 'Bruker Photon III CPAD'
_diffrn_measurement_method '\f and \w scans'
_diffrn_radiation_type MoK\a
_diffrn_radiation_wavelength 0.71073
_diffrn_reflns_av_R_equivalents 0.0509
_diffrn_reflns_av_unetI/netI 0.0254
_diffrn_reflns_Laue_measured_fraction_full 1.000
_diffrn_reflns_Laue_measured_fraction_max 1.000
_diffrn_reflns_limit_h_max 21
_diffrn_reflns_limit_h_min -21
_diffrn_reflns_limit_k_max 21
_diffrn_reflns_limit_k_min -21
_diffrn_reflns_limit_l_max 42
_diffrn_reflns_limit_l_min -42
_diffrn_reflns_number 217854
_diffrn_reflns_point_group_measured_fraction_full 1.000
_diffrn_reflns_point_group_measured_fraction_max 1.000
_diffrn_reflns_theta_full 25.242
_diffrn_reflns_theta_max 40.249
_diffrn_reflns_theta_min 1.721
_diffrn_source 'I\mS microfocus'
_exptl_absorpt_coefficient_mu 1.905
_exptl_absorpt_correction_T_max 1.0000
_exptl_absorpt_correction_T_min 0.9017
_exptl_absorpt_correction_type multi-scan
_exptl_absorpt_process_details 'SADABS-2016/2 (Sheldrick)'
_exptl_crystal_colour colourless
_exptl_crystal_density_diffrn 1.513
_exptl_crystal_description block
_exptl_crystal_F_000 1528
_exptl_crystal_size_max 0.120
_exptl_crystal_size_mid 0.120
_exptl_crystal_size_min 0.090
_refine_diff_density_max 2.893
_refine_diff_density_min -1.525
_refine_diff_density_rms 0.095
_refine_ls_extinction_method none
_refine_ls_goodness_of_fit_ref 1.033
_refine_ls_hydrogen_treatment mixed
_refine_ls_matrix_type full
_refine_ls_number_parameters 409
_refine_ls_number_reflns 20716
_refine_ls_number_restraints 0
_refine_ls_restrained_S_all 1.033
_refine_ls_R_factor_all 0.0404
_refine_ls_R_factor_gt 0.0328
_refine_ls_shift/su_max 0.003
_refine_ls_shift/su_mean 0.000
_refine_ls_structure_factor_coef Fsqd
_refine_ls_weighting_details 'w=1/[\s^2^(Fo^2^)+(0.0400P)^2^+2.0000P] where P=(Fo^2^+2Fc^2^)/3'
_refine_ls_weighting_scheme calc
_refine_ls_wR_factor_gt 0.0864
_refine_ls_wR_factor_ref 0.0902
_reflns_Friedel_coverage 0.000
_reflns_number_gt 17712
_reflns_number_total 20716
_reflns_threshold_expression 'I > 2\s(I)'
_cod_data_source_file d4sc04034a3.cif
_cod_data_source_block 25b
_cod_depositor_comments 'Adding full bibliography for 1572207--1572213.cif.'
_cod_original_sg_symbol_H-M 'P 21/c'
_cod_database_code 1572212
_shelx_shelxl_version_number 2019/3
_shelx_space_group_comment
;
The symmetry employed for this shelxl refinement is uniquely defined
by the following loop, which should always be used as a source of
symmetry information in preference to the above space-group names.
They are only intended as comments.
;
_shelx_estimated_absorpt_t_min 0.804
_shelx_estimated_absorpt_t_max 0.847

loop_
_space_group_symop_operation_xyz
'x, y, z'
'-x, y+1/2, -z+1/2'
'-x, -y, -z'
'x, -y-1/2, z-1/2'

loop_
_atom_site_label
_atom_site_type_symbol
_atom_site_fract_x
_atom_site_fract_y
_atom_site_fract_z
_atom_site_U_iso_or_equiv
_atom_site_adp_type
_atom_site_occupancy
_atom_site_site_symmetry_order
_atom_site_calc_flag
_atom_site_refinement_flags_posn
_atom_site_refinement_flags_adp
_atom_site_refinement_flags_occupancy
_atom_site_disorder_assembly
_atom_site_disorder_group
Ge1 Ge 0.90315(2) 0.70662(2) 0.70907(2) 0.02006(3) Uani 1 1 d . . . . .
P1 P 0.75019(2) 0.71429(2) 0.60815(2) 0.01244(4) Uani 1 1 d . . . . .
H1 H 0.7536(14) 0.5999(15) 0.6062(7) 0.013(4) Uiso 1 1 d . . . . .
Si1 Si 0.60984(2) 0.70492(2) 0.71558(2) 0.01421(5) Uani 1 1 d . . . . .
Si2 Si 0.99877(3) 0.73927(3) 0.57177(2) 0.01680(5) Uani 1 1 d . . . . .
N1 N 0.66154(8) 0.74861(8) 0.54898(4) 0.01773(14) Uani 1 1 d . . . . .
C1 C 0.72830(8) 0.75658(9) 0.67824(4) 0.01482(14) Uani 1 1 d . . . . .
C2 C 0.79677(9) 0.85973(10) 0.69102(5) 0.01891(17) Uani 1 1 d . . . . .
C3 C 0.88717(9) 0.86587(10) 0.65924(5) 0.01974(18) Uani 1 1 d . . . . .
C4 C 0.88926(8) 0.76955(9) 0.61961(5) 0.01590(15) Uani 1 1 d . . . . .
C5 C 0.76988(13) 0.95279(12) 0.72999(7) 0.0288(3) Uani 1 1 d . . . . .
H5A H 0.728983 0.921516 0.759151 0.043 Uiso 1 1 calc R U . . .
H5B H 0.722830 1.009763 0.707090 0.043 Uiso 1 1 calc R U . . .
H5C H 0.840270 0.987842 0.749162 0.043 Uiso 1 1 calc R U . . .
C6 C 0.97146(12) 0.96058(13) 0.66511(8) 0.0315(3) Uani 1 1 d . . . . .
H6A H 0.972276 0.998942 0.702158 0.047 Uiso 1 1 calc R U . . .
H6B H 0.950354 1.014568 0.633496 0.047 Uiso 1 1 calc R U . . .
H6C H 1.046780 0.930094 0.663514 0.047 Uiso 1 1 calc R U . . .
C7 C 0.54389(11) 0.58172(11) 0.67258(5) 0.0226(2) Uani 1 1 d . . . . .
H7A H 0.513458 0.606418 0.633197 0.034 Uiso 1 1 calc R U . . .
H7B H 0.482585 0.551118 0.690740 0.034 Uiso 1 1 calc R U . . .
H7C H 0.601093 0.523123 0.671278 0.034 Uiso 1 1 calc R U . . .
C8 C 0.50022(11) 0.81710(11) 0.71508(7) 0.0257(2) Uani 1 1 d . . . . .
H8A H 0.529760 0.877024 0.742281 0.039 Uiso 1 1 calc R U . . .
H8B H 0.432408 0.784277 0.726574 0.039 Uiso 1 1 calc R U . . .
H8C H 0.480993 0.848866 0.676130 0.039 Uiso 1 1 calc R U . . .
C9 C 0.66039(9) 0.65587(10) 0.79308(5) 0.01894(17) Uani 1 1 d . . . . .
C10 C 0.55436(11) 0.63519(12) 0.82096(6) 0.0241(2) Uani 1 1 d . . . . .
H10A H 0.515164 0.707004 0.824008 0.036 Uiso 1 1 calc R U . . .
H10B H 0.577092 0.602837 0.859576 0.036 Uiso 1 1 calc R U . . .
H10C H 0.503609 0.582605 0.796956 0.036 Uiso 1 1 calc R U . . .
C11 C 0.73521(13) 0.74250(15) 0.83053(6) 0.0294(3) Uani 1 1 d . . . . .
H11A H 0.803683 0.756388 0.814020 0.044 Uiso 1 1 calc R U . . .
H11B H 0.756192 0.712915 0.869849 0.044 Uiso 1 1 calc R U . . .
H11C H 0.693416 0.813387 0.831589 0.044 Uiso 1 1 calc R U . . .
C12 C 0.72516(11) 0.54404(12) 0.79376(6) 0.0263(2) Uani 1 1 d . . . . .
H12A H 0.675933 0.486478 0.772648 0.039 Uiso 1 1 calc R U . . .
H12B H 0.749169 0.519401 0.833787 0.039 Uiso 1 1 calc R U . . .
H12C H 0.791769 0.554773 0.775292 0.039 Uiso 1 1 calc R U . . .
C13 C 0.92719(11) 0.65216(13) 0.51029(5) 0.0259(2) Uani 1 1 d . . . . .
H13A H 0.893145 0.585542 0.525241 0.039 Uiso 1 1 calc R U . . .
H13B H 0.982667 0.628018 0.486573 0.039 Uiso 1 1 calc R U . . .
H13C H 0.868086 0.697089 0.486702 0.039 Uiso 1 1 calc R U . . .
C14 C 1.05162(13) 0.87206(13) 0.54230(7) 0.0322(3) Uani 1 1 d . . . . .
H14A H 0.989070 0.925761 0.532926 0.048 Uiso 1 1 calc R U . . .
H14B H 1.082621 0.854569 0.507295 0.048 Uiso 1 1 calc R U . . .
H14C H 1.110855 0.905403 0.571242 0.048 Uiso 1 1 calc R U . . .
C15 C 1.12423(9) 0.65754(11) 0.61156(5) 0.02065(18) Uani 1 1 d . . . . .
C16 C 1.21081(12) 0.64569(16) 0.57044(7) 0.0336(3) Uani 1 1 d . . . . .
H16A H 1.175283 0.607764 0.534895 0.050 Uiso 1 1 calc R U . . .
H16B H 1.275395 0.600959 0.589212 0.050 Uiso 1 1 calc R U . . .
H16C H 1.236859 0.720823 0.561046 0.050 Uiso 1 1 calc R U . . .
C17 C 1.08792(12) 0.53846(12) 0.62635(6) 0.0261(2) Uani 1 1 d . . . . .
H17A H 1.035704 0.543495 0.654148 0.039 Uiso 1 1 calc R U . . .
H17B H 1.154678 0.494718 0.643253 0.039 Uiso 1 1 calc R U . . .
H17C H 1.050148 0.501006 0.591118 0.039 Uiso 1 1 calc R U . . .
C18 C 1.18195(11) 0.71712(14) 0.66675(7) 0.0286(2) Uani 1 1 d . . . . .
H18A H 1.207796 0.792078 0.656946 0.043 Uiso 1 1 calc R U . . .
H18B H 1.246880 0.672273 0.685014 0.043 Uiso 1 1 calc R U . . .
H18C H 1.128041 0.725063 0.693531 0.043 Uiso 1 1 calc R U . . .
C19 C 0.63740(11) 0.86627(11) 0.52827(6) 0.0244(2) Uani 1 1 d . . . . .
H19 H 0.578175 0.860693 0.492919 0.029 Uiso 1 1 calc R U . . .
C20 C 0.73866(14) 0.92395(14) 0.50967(8) 0.0357(3) Uani 1 1 d . . . . .
H20A H 0.796289 0.938544 0.543683 0.054 Uiso 1 1 calc R U . . .
H20B H 0.714708 0.995610 0.490537 0.054 Uiso 1 1 calc R U . . .
H20C H 0.770221 0.874843 0.482788 0.054 Uiso 1 1 calc R U . . .
C21 C 0.58740(17) 0.93962(14) 0.57113(7) 0.0365(3) Uani 1 1 d . . . . .
H21A H 0.519159 0.903481 0.580342 0.055 Uiso 1 1 calc R U . . .
H21B H 0.568004 1.014059 0.554018 0.055 Uiso 1 1 calc R U . . .
H21C H 0.642952 0.948414 0.606551 0.055 Uiso 1 1 calc R U . . .
C22 C 0.58608(10) 0.65978(12) 0.51735(5) 0.02187(19) Uani 1 1 d . . . . .
H22 H 0.603013 0.587160 0.538831 0.026 Uiso 1 1 calc R U . . .
C23 C 0.46108(12) 0.68617(16) 0.51642(7) 0.0337(3) Uani 1 1 d . . . . .
H23A H 0.448794 0.704066 0.555623 0.051 Uiso 1 1 calc R U . . .
H23B H 0.415369 0.620347 0.501958 0.051 Uiso 1 1 calc R U . . .
H23C H 0.438963 0.750992 0.491067 0.051 Uiso 1 1 calc R U . . .
C24 C 0.61005(13) 0.64160(14) 0.45641(6) 0.0285(2) Uani 1 1 d . . . . .
H24A H 0.596988 0.712246 0.434544 0.043 Uiso 1 1 calc R U . . .
H24B H 0.559750 0.582786 0.437229 0.043 Uiso 1 1 calc R U . . .
H24C H 0.688854 0.618062 0.458227 0.043 Uiso 1 1 calc R U . . .
Sb1A Sb 0.81300(10) 0.30668(10) 0.63231(5) 0.02036(8) Uani 0.701(5) 1 d . . P A 1
F1A F 0.96494(17) 0.2858(2) 0.62988(15) 0.0594(8) Uani 0.701(5) 1 d . . P A 1
F2A F 0.66045(17) 0.3306(2) 0.63374(15) 0.0575(7) Uani 0.701(5) 1 d . . P A 1
F3A F 0.8535(5) 0.4235(5) 0.6854(3) 0.0581(14) Uani 0.701(5) 1 d . . P A 1
F4A F 0.8047(3) 0.4129(2) 0.57296(10) 0.0528(7) Uani 0.701(5) 1 d . . P A 1
F5A F 0.7743(3) 0.1920(3) 0.57823(15) 0.0456(6) Uani 0.701(5) 1 d . . P A 1
F6A F 0.8222(3) 0.2045(3) 0.69236(13) 0.0657(10) Uani 0.701(5) 1 d . . P A 1
Sb1B Sb 0.8011(3) 0.3122(2) 0.63807(12) 0.0204(2) Uani 0.299(5) 1 d . . P A 2
F1B F 0.9135(14) 0.3133(12) 0.5956(6) 0.193(9) Uani 0.299(5) 1 d . . P A 2
F2B F 0.6823(7) 0.3145(7) 0.6772(7) 0.112(5) Uani 0.299(5) 1 d . . P A 2
F3B F 0.8515(7) 0.4400(9) 0.6811(6) 0.0306(12) Uani 0.299(5) 1 d . . P A 2
F4B F 0.7239(16) 0.4114(6) 0.5862(4) 0.171(8) Uani 0.299(5) 1 d . . P A 2
F5B F 0.7417(9) 0.1881(7) 0.5939(4) 0.063(2) Uani 0.299(5) 1 d . . P A 2
F6B F 0.8793(14) 0.2158(9) 0.6899(4) 0.152(7) Uani 0.299(5) 1 d . . P A 2

loop_
_atom_site_aniso_label
_atom_site_aniso_U_11
_atom_site_aniso_U_22
_atom_site_aniso_U_33
_atom_site_aniso_U_23
_atom_site_aniso_U_13
_atom_site_aniso_U_12
Ge1 0.01312(5) 0.02979(6) 0.01686(5) 0.00144(4) 0.00134(4) -0.00074(4)
P1 0.01079(9) 0.01274(9) 0.01404(9) 0.00014(7) 0.00285(7) -0.00024(7)
Si1 0.01178(10) 0.01458(11) 0.01691(11) -0.00087(8) 0.00427(9) -0.00030(8)
Si2 0.01280(11) 0.02060(13) 0.01796(12) 0.00390(10) 0.00536(9) 0.00042(9)
N1 0.0158(3) 0.0200(4) 0.0170(3) 0.0034(3) 0.0016(3) 0.0029(3)
C1 0.0126(3) 0.0161(4) 0.0163(4) -0.0019(3) 0.0038(3) -0.0021(3)
C2 0.0174(4) 0.0188(4) 0.0213(4) -0.0063(3) 0.0055(3) -0.0051(3)
C3 0.0169(4) 0.0193(4) 0.0239(5) -0.0044(3) 0.0061(3) -0.0062(3)
C4 0.0126(3) 0.0180(4) 0.0176(4) 0.0000(3) 0.0038(3) -0.0015(3)
C5 0.0319(6) 0.0244(5) 0.0327(6) -0.0140(5) 0.0135(5) -0.0089(4)
C6 0.0254(6) 0.0269(6) 0.0450(8) -0.0120(5) 0.0138(5) -0.0139(5)
C7 0.0225(5) 0.0229(5) 0.0227(5) -0.0037(4) 0.0044(4) -0.0078(4)
C8 0.0198(5) 0.0227(5) 0.0365(6) 0.0031(4) 0.0101(4) 0.0061(4)
C9 0.0171(4) 0.0235(4) 0.0173(4) -0.0002(3) 0.0059(3) -0.0010(3)
C10 0.0235(5) 0.0282(5) 0.0237(5) 0.0005(4) 0.0125(4) -0.0014(4)
C11 0.0285(6) 0.0415(7) 0.0186(5) -0.0059(5) 0.0050(4) -0.0101(5)
C12 0.0226(5) 0.0303(6) 0.0273(5) 0.0091(4) 0.0079(4) 0.0072(4)
C13 0.0219(5) 0.0370(7) 0.0190(4) -0.0031(4) 0.0046(4) 0.0022(4)
C14 0.0284(6) 0.0299(6) 0.0415(8) 0.0146(6) 0.0157(6) -0.0002(5)
C15 0.0133(4) 0.0259(5) 0.0230(5) 0.0029(4) 0.0039(3) 0.0012(3)
C16 0.0199(5) 0.0457(8) 0.0381(7) 0.0069(6) 0.0133(5) 0.0090(5)
C17 0.0277(6) 0.0237(5) 0.0262(5) 0.0032(4) 0.0026(4) 0.0032(4)
C18 0.0176(5) 0.0348(6) 0.0313(6) -0.0005(5) -0.0024(4) -0.0030(4)
C19 0.0253(5) 0.0230(5) 0.0246(5) 0.0056(4) 0.0030(4) 0.0057(4)
C20 0.0329(7) 0.0267(6) 0.0478(9) 0.0150(6) 0.0073(6) 0.0000(5)
C21 0.0478(9) 0.0305(7) 0.0323(7) 0.0066(5) 0.0102(6) 0.0195(6)
C22 0.0167(4) 0.0299(5) 0.0178(4) 0.0029(4) -0.0005(3) -0.0042(4)
C23 0.0159(5) 0.0544(10) 0.0294(6) 0.0053(6) 0.0002(4) -0.0027(5)
C24 0.0280(6) 0.0370(7) 0.0198(5) -0.0035(4) 0.0016(4) -0.0042(5)
Sb1A 0.02299(16) 0.01881(16) 0.01993(16) -0.00047(11) 0.00546(9) -0.00079(10)
F1A 0.0259(8) 0.0532(12) 0.102(2) -0.0135(13) 0.0178(10) 0.0022(7)
F2A 0.0259(8) 0.0580(12) 0.0911(19) -0.0198(13) 0.0167(10) 0.0029(7)
F3A 0.090(3) 0.049(3) 0.0383(16) -0.0218(17) 0.0190(15) -0.0267(17)
F4A 0.0931(18) 0.0328(9) 0.0316(8) 0.0121(7) 0.0072(10) -0.0074(11)
F5A 0.0624(17) 0.0297(9) 0.0430(13) -0.0156(9) 0.0046(10) -0.0062(9)
F6A 0.107(3) 0.0502(13) 0.0364(11) 0.0260(9) 0.0016(13) -0.0216(15)
Sb1B 0.0259(5) 0.01433(17) 0.0202(4) -0.0017(2) 0.0017(3) 0.0008(3)
F1B 0.247(14) 0.206(13) 0.185(11) -0.153(11) 0.205(12) -0.173(12)
F2B 0.071(5) 0.073(4) 0.218(13) -0.072(6) 0.094(7) -0.040(4)
F3B 0.034(2) 0.0232(18) 0.034(3) -0.0116(16) 0.0025(18) -0.0052(14)
F4B 0.328(18) 0.033(3) 0.094(6) -0.022(3) -0.128(9) 0.068(7)
F5B 0.086(7) 0.028(2) 0.065(5) -0.015(3) -0.014(4) -0.013(3)
F6B 0.267(15) 0.083(6) 0.067(5) -0.032(4) -0.084(7) 0.118(8)

loop_
_atom_type_symbol
_atom_type_description
_atom_type_scat_dispersion_real
_atom_type_scat_dispersion_imag
_atom_type_scat_source
C C 0.0033 0.0016 'International Tables Vol C Tables 4.2.6.8 and 6.1.1.4'
H H 0.0000 0.0000 'International Tables Vol C Tables 4.2.6.8 and 6.1.1.4'
N N 0.0061 0.0033 'International Tables Vol C Tables 4.2.6.8 and 6.1.1.4'
F F 0.0171 0.0103 'International Tables Vol C Tables 4.2.6.8 and 6.1.1.4'
Si Si 0.0817 0.0704 'International Tables Vol C Tables 4.2.6.8 and 6.1.1.4'
P P 0.1023 0.0942 'International Tables Vol C Tables 4.2.6.8 and 6.1.1.4'
Ge Ge 0.1547 1.8001 'International Tables Vol C Tables 4.2.6.8 and 6.1.1.4'
Sb Sb -0.5866 1.5461 'International Tables Vol C Tables 4.2.6.8 and 6.1.1.4'

loop_
_geom_angle_atom_site_label_1
_geom_angle_atom_site_label_2
_geom_angle_atom_site_label_3
_geom_angle
_geom_angle_site_symmetry_1
_geom_angle_site_symmetry_3
_geom_angle_publ_flag
C1 Ge1 C4 71.27(4) . . ?
C1 Ge1 C3 66.45(4) . . ?
C4 Ge1 C3 38.99(4) . . ?
C1 Ge1 C2 39.14(4) . . ?
C4 Ge1 C2 66.02(4) . . ?
C3 Ge1 C2 37.39(4) . . ?
C1 Ge1 P1 40.42(3) . . ?
C4 Ge1 P1 40.09(3) . . ?
C3 Ge1 P1 61.88(3) . . ?
C2 Ge1 P1 61.81(3) . . ?
N1 P1 C4 119.60(5) . . ?
N1 P1 C1 122.26(5) . . ?
C4 P1 C1 92.17(5) . . ?
N1 P1 Ge1 167.66(4) . . ?
C4 P1 Ge1 53.46(4) . . ?
C1 P1 Ge1 52.61(3) . . ?
N1 P1 H1 103.7(7) . . ?
C4 P1 H1 109.9(7) . . ?
C1 P1 H1 108.7(7) . . ?
Ge1 P1 H1 88.6(7) . . ?
C8 Si1 C7 108.48(7) . . ?
C8 Si1 C1 110.53(6) . . ?
C7 Si1 C1 106.50(5) . . ?
C8 Si1 C9 109.41(6) . . ?
C7 Si1 C9 108.36(6) . . ?
C1 Si1 C9 113.39(5) . . ?
C13 Si2 C14 108.61(8) . . ?
C13 Si2 C15 108.89(6) . . ?
C14 Si2 C15 108.66(6) . . ?
C13 Si2 C4 106.74(5) . . ?
C14 Si2 C4 111.81(6) . . ?
C15 Si2 C4 112.03(5) . . ?
C19 N1 C22 115.23(9) . . ?
C19 N1 P1 124.58(9) . . ?
C22 N1 P1 119.57(8) . . ?
C2 C1 P1 104.88(7) . . ?
C2 C1 Si1 127.56(8) . . ?
P1 C1 Si1 125.20(6) . . ?
C2 C1 Ge1 71.64(6) . . ?
P1 C1 Ge1 86.97(4) . . ?
Si1 C1 Ge1 120.91(5) . . ?
C3 C2 C1 112.64(9) . . ?
C3 C2 C5 123.03(10) . . ?
C1 C2 C5 124.19(10) . . ?
C3 C2 Ge1 71.06(7) . . ?
C1 C2 Ge1 69.22(6) . . ?
C5 C2 Ge1 131.25(10) . . ?
C2 C3 C4 112.85(9) . . ?
C2 C3 C6 123.61(11) . . ?
C4 C3 C6 123.54(10) . . ?
C2 C3 Ge1 71.55(7) . . ?
C4 C3 Ge1 70.47(6) . . ?
C6 C3 Ge1 126.26(10) . . ?
C3 C4 P1 105.40(7) . . ?
C3 C4 Si2 127.28(8) . . ?
P1 C4 Si2 124.63(6) . . ?
C3 C4 Ge1 70.54(6) . . ?
P1 C4 Ge1 86.45(4) . . ?
Si2 C4 Ge1 123.34(5) . . ?
C2 C5 H5A 109.5 . . ?
C2 C5 H5B 109.5 . . ?
H5A C5 H5B 109.5 . . ?
C2 C5 H5C 109.5 . . ?
H5A C5 H5C 109.5 . . ?
H5B C5 H5C 109.5 . . ?
C3 C6 H6A 109.5 . . ?
C3 C6 H6B 109.5 . . ?
H6A C6 H6B 109.5 . . ?
C3 C6 H6C 109.5 . . ?
H6A C6 H6C 109.5 . . ?
H6B C6 H6C 109.5 . . ?
Si1 C7 H7A 109.5 . . ?
Si1 C7 H7B 109.5 . . ?
H7A C7 H7B 109.5 . . ?
Si1 C7 H7C 109.5 . . ?
H7A C7 H7C 109.5 . . ?
H7B C7 H7C 109.5 . . ?
Si1 C8 H8A 109.5 . . ?
Si1 C8 H8B 109.5 . . ?
H8A C8 H8B 109.5 . . ?
Si1 C8 H8C 109.5 . . ?
H8A C8 H8C 109.5 . . ?
H8B C8 H8C 109.5 . . ?
C12 C9 C11 108.87(11) . . ?
C12 C9 C10 108.12(10) . . ?
C11 C9 C10 107.84(10) . . ?
C12 C9 Si1 110.57(8) . . ?
C11 C9 Si1 113.80(9) . . ?
C10 C9 Si1 107.45(8) . . ?
C9 C10 H10A 109.5 . . ?
C9 C10 H10B 109.5 . . ?
H10A C10 H10B 109.5 . . ?
C9 C10 H10C 109.5 . . ?
H10A C10 H10C 109.5 . . ?
H10B C10 H10C 109.5 . . ?
C9 C11 H11A 109.5 . . ?
C9 C11 H11B 109.5 . . ?
H11A C11 H11B 109.5 . . ?
C9 C11 H11C 109.5 . . ?
H11A C11 H11C 109.5 . . ?
H11B C11 H11C 109.5 . . ?
C9 C12 H12A 109.5 . . ?
C9 C12 H12B 109.5 . . ?
H12A C12 H12B 109.5 . . ?
C9 C12 H12C 109.5 . . ?
H12A C12 H12C 109.5 . . ?
H12B C12 H12C 109.5 . . ?
Si2 C13 H13A 109.5 . . ?
Si2 C13 H13B 109.5 . . ?
H13A C13 H13B 109.5 . . ?
Si2 C13 H13C 109.5 . . ?
H13A C13 H13C 109.5 . . ?
H13B C13 H13C 109.5 . . ?
Si2 C14 H14A 109.5 . . ?
Si2 C14 H14B 109.5 . . ?
H14A C14 H14B 109.5 . . ?
Si2 C14 H14C 109.5 . . ?
H14A C14 H14C 109.5 . . ?
H14B C14 H14C 109.5 . . ?
C17 C15 C18 109.66(11) . . ?
C17 C15 C16 107.84(12) . . ?
C18 C15 C16 108.38(11) . . ?
C17 C15 Si2 110.37(8) . . ?
C18 C15 Si2 112.92(9) . . ?
C16 C15 Si2 107.51(9) . . ?
C15 C16 H16A 109.5 . . ?
C15 C16 H16B 109.5 . . ?
H16A C16 H16B 109.5 . . ?
C15 C16 H16C 109.5 . . ?
H16A C16 H16C 109.5 . . ?
H16B C16 H16C 109.5 . . ?
C15 C17 H17A 109.5 . . ?
C15 C17 H17B 109.5 . . ?
H17A C17 H17B 109.5 . . ?
C15 C17 H17C 109.5 . . ?
H17A C17 H17C 109.5 . . ?
H17B C17 H17C 109.5 . . ?
C15 C18 H18A 109.5 . . ?
C15 C18 H18B 109.5 . . ?
H18A C18 H18B 109.5 . . ?
C15 C18 H18C 109.5 . . ?
H18A C18 H18C 109.5 . . ?
H18B C18 H18C 109.5 . . ?
N1 C19 C20 113.14(11) . . ?
N1 C19 C21 113.16(11) . . ?
C20 C19 C21 110.87(14) . . ?
N1 C19 H19 106.4 . . ?
C20 C19 H19 106.4 . . ?
C21 C19 H19 106.4 . . ?
C19 C20 H20A 109.5 . . ?
C19 C20 H20B 109.5 . . ?
H20A C20 H20B 109.5 . . ?
C19 C20 H20C 109.5 . . ?
H20A C20 H20C 109.5 . . ?
H20B C20 H20C 109.5 . . ?
C19 C21 H21A 109.5 . . ?
C19 C21 H21B 109.5 . . ?
H21A C21 H21B 109.5 . . ?
C19 C21 H21C 109.5 . . ?
H21A C21 H21C 109.5 . . ?
H21B C21 H21C 109.5 . . ?
N1 C22 C24 111.75(10) . . ?
N1 C22 C23 111.91(12) . . ?
C24 C22 C23 110.85(11) . . ?
N1 C22 H22 107.4 . . ?
C24 C22 H22 107.4 . . ?
C23 C22 H22 107.4 . . ?
C22 C23 H23A 109.5 . . ?
C22 C23 H23B 109.5 . . ?
H23A C23 H23B 109.5 . . ?
C22 C23 H23C 109.5 . . ?
H23A C23 H23C 109.5 . . ?
H23B C23 H23C 109.5 . . ?
C22 C24 H24A 109.5 . . ?
C22 C24 H24B 109.5 . . ?
H24A C24 H24B 109.5 . . ?
C22 C24 H24C 109.5 . . ?
H24A C24 H24C 109.5 . . ?
H24B C24 H24C 109.5 . . ?
F6A Sb1A F1A 90.22(16) . . ?
F6A Sb1A F2A 91.04(16) . . ?
F1A Sb1A F2A 178.69(16) . . ?
F6A Sb1A F5A 91.10(17) . . ?
F1A Sb1A F5A 90.89(15) . . ?
F2A Sb1A F5A 89.44(15) . . ?
F6A Sb1A F4A 178.56(16) . . ?
F1A Sb1A F4A 89.75(13) . . ?
F2A Sb1A F4A 88.98(14) . . ?
F5A Sb1A F4A 90.34(15) . . ?
F6A Sb1A F3A 90.0(2) . . ?
F1A Sb1A F3A 88.4(2) . . ?
F2A Sb1A F3A 91.2(2) . . ?
F5A Sb1A F3A 178.7(2) . . ?
F4A Sb1A F3A 88.6(2) . . ?
F1B Sb1B F6B 91.4(8) . . ?
F1B Sb1B F2B 176.6(8) . . ?
F6B Sb1B F2B 91.8(7) . . ?
F1B Sb1B F4B 88.2(8) . . ?
F6B Sb1B F4B 179.0(6) . . ?
F2B Sb1B F4B 88.5(7) . . ?
F1B Sb1B F3B 95.1(5) . . ?
F6B Sb1B F3B 93.6(5) . . ?
F2B Sb1B F3B 85.7(4) . . ?
F4B Sb1B F3B 85.5(4) . . ?
F1B Sb1B F5B 87.1(4) . . ?
F6B Sb1B F5B 89.1(5) . . ?
F2B Sb1B F5B 91.9(4) . . ?
F4B Sb1B F5B 91.8(4) . . ?
F3B Sb1B F5B 176.5(4) . . ?

loop_
_geom_bond_atom_site_label_1
_geom_bond_atom_site_label_2
_geom_bond_distance
_geom_bond_site_symmetry_2
_geom_bond_publ_flag
Ge1 C1 2.1832(10) . ?
Ge1 C4 2.2089(11) . ?
Ge1 C3 2.2098(12) . ?
Ge1 C2 2.2162(12) . ?
Ge1 P1 2.7442(3) . ?
P1 N1 1.6523(10) . ?
P1 C4 1.7706(10) . ?
P1 C1 1.7818(10) . ?
P1 H1 1.355(18) . ?
Si1 C8 1.8679(12) . ?
Si1 C7 1.8718(12) . ?
Si1 C1 1.8933(10) . ?
Si1 C9 1.9096(12) . ?
Si2 C13 1.8622(14) . ?
Si2 C14 1.8707(14) . ?
Si2 C15 1.8980(12) . ?
Si2 C4 1.9017(11) . ?
N1 C19 1.4874(16) . ?
N1 C22 1.5002(16) . ?
C1 C2 1.4740(14) . ?
C2 C3 1.4186(16) . ?
C2 C5 1.5017(16) . ?
C3 C4 1.4746(16) . ?
C3 C6 1.5007(16) . ?
C5 H5A 0.9800 . ?
C5 H5B 0.9800 . ?
C5 H5C 0.9800 . ?
C6 H6A 0.9800 . ?
C6 H6B 0.9800 . ?
C6 H6C 0.9800 . ?
C7 H7A 0.9800 . ?
C7 H7B 0.9800 . ?
C7 H7C 0.9800 . ?
C8 H8A 0.9800 . ?
C8 H8B 0.9800 . ?
C8 H8C 0.9800 . ?
C9 C12 1.5338(18) . ?
C9 C11 1.5378(18) . ?
C9 C10 1.5456(16) . ?
C10 H10A 0.9800 . ?
C10 H10B 0.9800 . ?
C10 H10C 0.9800 . ?
C11 H11A 0.9800 . ?
C11 H11B 0.9800 . ?
C11 H11C 0.9800 . ?
C12 H12A 0.9800 . ?
C12 H12B 0.9800 . ?
C12 H12C 0.9800 . ?
C13 H13A 0.9800 . ?
C13 H13B 0.9800 . ?
C13 H13C 0.9800 . ?
C14 H14A 0.9800 . ?
C14 H14B 0.9800 . ?
C14 H14C 0.9800 . ?
C15 C17 1.5323(19) . ?
C15 C18 1.5345(19) . ?
C15 C16 1.5397(18) . ?
C16 H16A 0.9800 . ?
C16 H16B 0.9800 . ?
C16 H16C 0.9800 . ?
C17 H17A 0.9800 . ?
C17 H17B 0.9800 . ?
C17 H17C 0.9800 . ?
C18 H18A 0.9800 . ?
C18 H18B 0.9800 . ?
C18 H18C 0.9800 . ?
C19 C20 1.521(2) . ?
C19 C21 1.527(2) . ?
C19 H19 1.0000 . ?
C20 H20A 0.9800 . ?
C20 H20B 0.9800 . ?
C20 H20C 0.9800 . ?
C21 H21A 0.9800 . ?
C21 H21B 0.9800 . ?
C21 H21C 0.9800 . ?
C22 C24 1.5220(18) . ?
C22 C23 1.5290(19) . ?
C22 H22 1.0000 . ?
C23 H23A 0.9800 . ?
C23 H23B 0.9800 . ?
C23 H23C 0.9800 . ?
C24 H24A 0.9800 . ?
C24 H24B 0.9800 . ?
C24 H24C 0.9800 . ?
Sb1A F6A 1.847(2) . ?
Sb1A F1A 1.851(2) . ?
Sb1A F2A 1.859(2) . ?
Sb1A F5A 1.864(3) . ?
Sb1A F4A 1.867(2) . ?
Sb1A F3A 1.870(6) . ?
Sb1B F1B 1.808(7) . ?
Sb1B F6B 1.811(8) . ?
Sb1B F2B 1.821(7) . ?
Sb1B F4B 1.828(6) . ?
Sb1B F3B 1.863(11) . ?
Sb1B F5B 1.868(8) . ?

loop_
_geom_torsion_atom_site_label_1
_geom_torsion_atom_site_label_2
_geom_torsion_atom_site_label_3
_geom_torsion_atom_site_label_4
_geom_torsion
_geom_torsion_site_symmetry_1
_geom_torsion_site_symmetry_2
_geom_torsion_site_symmetry_3
_geom_torsion_site_symmetry_4
_geom_torsion_publ_flag
C4 P1 N1 C19 -51.09(11) . . . . ?
C1 P1 N1 C19 63.12(11) . . . . ?
Ge1 P1 N1 C19 1.5(2) . . . . ?
C4 P1 N1 C22 138.39(9) . . . . ?
C1 P1 N1 C22 -107.41(9) . . . . ?
Ge1 P1 N1 C22 -169.03(13) . . . . ?
N1 P1 C1 C2 -96.22(8) . . . . ?
C4 P1 C1 C2 31.26(8) . . . . ?
Ge1 P1 C1 C2 70.09(7) . . . . ?
N1 P1 C1 Si1 67.37(9) . . . . ?
C4 P1 C1 Si1 -165.15(7) . . . . ?
Ge1 P1 C1 Si1 -126.32(8) . . . . ?
N1 P1 C1 Ge1 -166.31(5) . . . . ?
C4 P1 C1 Ge1 -38.84(4) . . . . ?
C8 Si1 C1 C2 54.30(12) . . . . ?
C7 Si1 C1 C2 171.94(10) . . . . ?
C9 Si1 C1 C2 -68.97(11) . . . . ?
C8 Si1 C1 P1 -105.55(8) . . . . ?
C7 Si1 C1 P1 12.09(9) . . . . ?
C9 Si1 C1 P1 131.17(7) . . . . ?
C8 Si1 C1 Ge1 144.14(7) . . . . ?
C7 Si1 C1 Ge1 -98.22(7) . . . . ?
C9 Si1 C1 Ge1 20.87(7) . . . . ?
P1 C1 C2 C3 -23.92(12) . . . . ?
Si1 C1 C2 C3 173.02(9) . . . . ?
Ge1 C1 C2 C3 57.70(9) . . . . ?
P1 C1 C2 C5 151.89(12) . . . . ?
Si1 C1 C2 C5 -11.18(18) . . . . ?
Ge1 C1 C2 C5 -126.49(13) . . . . ?
P1 C1 C2 Ge1 -81.62(5) . . . . ?
Si1 C1 C2 Ge1 115.31(9) . . . . ?
C1 C2 C3 C4 1.80(15) . . . . ?
C5 C2 C3 C4 -174.07(12) . . . . ?
Ge1 C2 C3 C4 58.47(9) . . . . ?
C1 C2 C3 C6 -178.47(13) . . . . ?
C5 C2 C3 C6 5.7(2) . . . . ?
Ge1 C2 C3 C6 -121.80(14) . . . . ?
C1 C2 C3 Ge1 -56.67(9) . . . . ?
C5 C2 C3 Ge1 127.47(13) . . . . ?
C2 C3 C4 P1 21.40(12) . . . . ?
C6 C3 C4 P1 -158.33(12) . . . . ?
Ge1 C3 C4 P1 80.48(5) . . . . ?
C2 C3 C4 Si2 -176.70(9) . . . . ?
C6 C3 C4 Si2 3.57(18) . . . . ?
Ge1 C3 C4 Si2 -117.62(9) . . . . ?
C2 C3 C4 Ge1 -59.08(9) . . . . ?
C6 C3 C4 Ge1 121.19(14) . . . . ?
N1 P1 C4 C3 99.11(8) . . . . ?
C1 P1 C4 C3 -30.37(8) . . . . ?
Ge1 P1 C4 C3 -68.69(7) . . . . ?
N1 P1 C4 Si2 -63.41(9) . . . . ?
C1 P1 C4 Si2 167.12(7) . . . . ?
Ge1 P1 C4 Si2 128.79(8) . . . . ?
N1 P1 C4 Ge1 167.80(4) . . . . ?
C1 P1 C4 Ge1 38.32(4) . . . . ?
C13 Si2 C15 C17 -51.04(10) . . . . ?
C14 Si2 C15 C17 -169.18(10) . . . . ?
C4 Si2 C15 C17 66.79(10) . . . . ?
C13 Si2 C15 C18 -174.17(9) . . . . ?
C14 Si2 C15 C18 67.69(11) . . . . ?
C4 Si2 C15 C18 -56.34(10) . . . . ?
C13 Si2 C15 C16 66.33(11) . . . . ?
C14 Si2 C15 C16 -51.80(12) . . . . ?
C4 Si2 C15 C16 -175.84(10) . . . . ?
C22 N1 C19 C20 -122.74(13) . . . . ?
P1 N1 C19 C20 66.37(15) . . . . ?
C22 N1 C19 C21 110.09(14) . . . . ?
P1 N1 C19 C21 -60.80(15) . . . . ?
C19 N1 C22 C24 70.84(14) . . . . ?
P1 N1 C22 C24 -117.77(11) . . . . ?
C19 N1 C22 C23 -54.15(14) . . . . ?
P1 N1 C22 C23 117.24(11) . . . . ?
